data_4345147
loop_
_publ_author_name
'Rej, Supriya'
'Majumdar, Moumita'
'Kando, Shun'
'Sugino, Yoshitaka'
'Tsurugi, Hayato'
'Mashima, Kazushi'

_publ_section_title
;
 Mixed Ligated Tris(amidinate)dimolybdenum Complexes as Catalysts for
 Radical Addition of CCl4 to 1-Hexene: Leaving Ligand Lability Controls
 Catalyst Activity.
;
_journal_issue 1
_journal_name_full 'Inorganic chemistry'
_journal_page_first 634
_journal_page_last 644
_journal_paper_doi 10.1021/acs.inorgchem.6b02525
_journal_volume 56
_journal_year 2017
_chemical_formula_moiety 'C50 H48 Mo2 N6 O9'
_chemical_formula_sum 'C50 H48 Mo2 N6 O9'
_chemical_formula_weight 1068.82
_chemical_name_common Mo2-1e
_chemical_name_systematic
; 
 ? 
;
_space_group_IT_number 2
_symmetry_cell_setting triclinic
_symmetry_space_group_name_Hall '-P 1'
_symmetry_space_group_name_H-M 'P -1'
_atom_sites_solution_hydrogens geom
_atom_sites_solution_primary direct
_atom_sites_solution_secondary difmap
_audit_creation_method SHELXL-97
_cell_angle_alpha 107.527(3)
_cell_angle_beta 110.704(4)
_cell_angle_gamma 100.4440(10)
_cell_formula_units_Z 2
_cell_length_a 12.3493(18)
_cell_length_b 14.3041(17)
_cell_length_c 15.415(2)
_cell_measurement_reflns_used 5656
_cell_measurement_temperature 113(2)
_cell_measurement_theta_max 27.4778
_cell_measurement_theta_min 3.0785
_cell_volume 2299.0(5)
_computing_cell_refinement 'CrystalClear (Rigaku Inc., 2007)'
_computing_data_collection 'CrystalClear (Rigaku Inc., 2007)'
_computing_data_reduction 'CrystalClear (Rigaku Inc., 2007)'
_computing_molecular_graphics ORTEP
_computing_publication_material ciftab
_computing_structure_refinement 'SHELXL-97 (Sheldrick, 1997)'
_computing_structure_solution 'SHELXS-97 (Sheldrick, 1990)'
_diffrn_ambient_temperature 113(2)
_diffrn_measured_fraction_theta_full 0.980
_diffrn_measured_fraction_theta_max 0.980
_diffrn_measurement_device_type 'mercury CCD'
_diffrn_measurement_method dtprofit.ref
_diffrn_radiation_monochromator 'Graphite Monochromator'
_diffrn_radiation_source 'Rotating Anode'
_diffrn_radiation_type MoK\a
_diffrn_radiation_wavelength 0.71075
_diffrn_reflns_av_R_equivalents 0.0238
_diffrn_reflns_av_sigmaI/netI 0.0346
_diffrn_reflns_limit_h_max 15
_diffrn_reflns_limit_h_min -15
_diffrn_reflns_limit_k_max 17
_diffrn_reflns_limit_k_min -17
_diffrn_reflns_limit_l_max 19
_diffrn_reflns_limit_l_min -17
_diffrn_reflns_number 20436
_diffrn_reflns_theta_full 26.37
_diffrn_reflns_theta_max 26.37
_diffrn_reflns_theta_min 3.10
_exptl_absorpt_coefficient_mu 0.610
_exptl_absorpt_correction_T_max 0.8724
_exptl_absorpt_correction_T_min 0.7751
_exptl_absorpt_correction_type empirical
_exptl_crystal_colour yellow
_exptl_crystal_density_diffrn 1.544
_exptl_crystal_density_method 'not measured'
_exptl_crystal_description block
_exptl_crystal_F_000 1092
_exptl_crystal_size_max 0.44
_exptl_crystal_size_mid 0.26
_exptl_crystal_size_min 0.23
_refine_diff_density_max 0.933
_refine_diff_density_min -0.527
_refine_diff_density_rms 0.071
_refine_ls_extinction_method none
_refine_ls_goodness_of_fit_ref 1.038
_refine_ls_hydrogen_treatment mixed
_refine_ls_matrix_type full
_refine_ls_number_parameters 700
_refine_ls_number_reflns 9200
_refine_ls_number_restraints 0
_refine_ls_restrained_S_all 1.038
_refine_ls_R_factor_all 0.0378
_refine_ls_R_factor_gt 0.0315
_refine_ls_shift/su_max 0.001
_refine_ls_shift/su_mean 0.000
_refine_ls_structure_factor_coef Fsqd
_refine_ls_weighting_details 'calc w=1/[\s^2^(Fo^2^)+(0.0306P)^2^+2.1718P] where P=(Fo^2^+2Fc^2^)/3'
_refine_ls_weighting_scheme calc
_refine_ls_wR_factor_gt 0.0709
_refine_ls_wR_factor_ref 0.0745
_reflns_number_gt 8070
_reflns_number_total 9200
_reflns_threshold_expression >2sigma(I)
_cod_data_source_file ic6b02525_si_002.cif
_cod_data_source_block Mo2-1e
_cod_original_cell_volume 2299.1(6)
_cod_original_sg_symbol_H-M P-1
_cod_database_code 4345147

loop_
_symmetry_equiv_pos_as_xyz
'x, y, z'
'-x, -y, -z'

loop_
_atom_site_label
_atom_site_type_symbol
_atom_site_fract_x
_atom_site_fract_y
_atom_site_fract_z
_atom_site_U_iso_or_equiv
_atom_site_adp_type
_atom_site_occupancy
_atom_site_symmetry_multiplicity
_atom_site_calc_flag
_atom_site_refinement_flags
Mo1 Mo 0.335292(17) 0.153724(14) 0.193919(14) 0.01460(6) Uani 1 1 d .
Mo2 Mo 0.465472(17) 0.159102(14) 0.327991(14) 0.01456(6) Uani 1 1 d .
O2 O 0.33395(14) 0.04306(12) 0.33390(12) 0.0171(3) Uani 1 1 d .
O1 O 0.19348(14) 0.04085(12) 0.19269(12) 0.0171(3) Uani 1 1 d .
O4 O 0.07424(15) -0.18646(13) -0.31442(12) 0.0233(4) Uani 1 1 d .
O7 O 1.05078(15) 0.49503(13) 0.67573(13) 0.0239(4) Uani 1 1 d .
O6 O 0.30706(17) 0.40369(14) -0.12975(13) 0.0286(4) Uani 1 1 d .
O9 O 0.55731(17) 0.30522(14) 0.82005(13) 0.0289(4) Uani 1 1 d .
O8 O -0.03594(16) 0.45005(14) 0.07168(14) 0.0274(4) Uani 1 1 d .
O5 O 0.86051(16) -0.10664(14) 0.47378(13) 0.0270(4) Uani 1 1 d .
O3 O 0.06122(17) -0.21412(14) 0.28777(15) 0.0311(4) Uani 1 1 d .
N1 N 0.36639(17) 0.02375(14) 0.10213(14) 0.0152(4) Uani 1 1 d .
N3 N 0.45971(17) 0.26557(14) 0.18267(14) 0.0155(4) Uani 1 1 d .
N4 N 0.60288(17) 0.27792(14) 0.33276(14) 0.0156(4) Uani 1 1 d .
N5 N 0.28754(17) 0.27751(14) 0.27616(14) 0.0168(4) Uani 1 1 d .
N6 N 0.42135(17) 0.27495(15) 0.42289(15) 0.0180(4) Uani 1 1 d .
N2 N 0.51115(17) 0.03296(14) 0.25024(14) 0.0149(4) Uani 1 1 d .
C3 C 0.3393(2) 0.31319(18) 0.37615(18) 0.0181(5) Uani 1 1 d .
C21 C 0.5983(2) -0.00779(16) 0.30164(17) 0.0153(4) Uani 1 1 d .
C22 C 0.6010(2) -0.01721(18) 0.39005(18) 0.0190(5) Uani 1 1 d .
H22 H 0.5424 0.0004 0.4128 0.023 Uiso 1 1 calc R
C11 C 0.2938(2) -0.03141(16) -0.00389(17) 0.0160(5) Uani 1 1 d .
C31 C 0.4249(2) 0.30534(17) 0.10560(18) 0.0164(5) Uani 1 1 d .
C13 C 0.0993(2) -0.07785(18) -0.14825(18) 0.0203(5) Uani 1 1 d .
H13 H 0.0192 -0.0734 -0.1749 0.024 Uiso 1 1 calc R
C41 C 0.7182(2) 0.33638(18) 0.41818(17) 0.0165(5) Uani 1 1 d .
C4 C 0.2269(2) 0.00578(17) 0.26137(18) 0.0169(5) Uani 1 1 d .
C42 C 0.7896(2) 0.28482(18) 0.46572(18) 0.0191(5) Uani 1 1 d .
H42 H 0.7628 0.2113 0.4390 0.023 Uiso 1 1 calc R
C14 C 0.1414(2) -0.13431(17) -0.21159(18) 0.0183(5) Uani 1 1 d .
C32 C 0.3954(2) 0.24241(18) 0.00641(18) 0.0210(5) Uani 1 1 d .
H32 H 0.4005 0.1743 -0.0091 0.025 Uiso 1 1 calc R
C2 C 0.5706(2) 0.31174(17) 0.25876(18) 0.0169(5) Uani 1 1 d .
C61 C 0.4587(2) 0.29337(17) 0.52679(17) 0.0172(5) Uani 1 1 d .
C62 C 0.5682(2) 0.27815(19) 0.57759(18) 0.0221(5) Uani 1 1 d .
H62 H 0.6190 0.2644 0.5445 0.026 Uiso 1 1 calc R
C12 C 0.1753(2) -0.02761(18) -0.04514(18) 0.0204(5) Uani 1 1 d .
H12 H 0.1456 0.0103 -0.0018 0.024 Uiso 1 1 calc R
C5 C 0.1382(2) -0.08225(18) 0.25505(18) 0.0204(5) Uani 1 1 d .
C46 C 0.7612(2) 0.44386(18) 0.45835(18) 0.0201(5) Uani 1 1 d .
H46 H 0.7135 0.4800 0.4275 0.024 Uiso 1 1 calc R
C25 C 0.7734(2) -0.06873(18) 0.32469(18) 0.0210(5) Uani 1 1 d .
H25 H 0.8323 -0.0863 0.3024 0.025 Uiso 1 1 calc R
C1 C 0.4486(2) -0.01332(17) 0.15052(17) 0.0160(5) Uani 1 1 d .
C54 C 0.0499(2) 0.41442(19) 0.12602(19) 0.0221(5) Uani 1 1 d .
C16 C 0.3357(2) -0.08725(17) -0.06946(18) 0.0181(5) Uani 1 1 d .
H16 H 0.4167 -0.0899 -0.0433 0.022 Uiso 1 1 calc R
C53 C 0.0309(2) 0.30912(19) 0.08348(19) 0.0236(5) Uani 1 1 d .
H53 H -0.0361 0.2667 0.0197 0.028 Uiso 1 1 calc R
C7 C -0.0300(2) -0.2105(2) 0.2060(2) 0.0294(6) Uani 1 1 d .
C51 C 0.2094(2) 0.32632(17) 0.22756(18) 0.0172(5) Uani 1 1 d .
C45 C 0.8728(2) 0.49987(18) 0.54280(18) 0.0214(5) Uani 1 1 d .
H45 H 0.9017 0.5733 0.5678 0.026 Uiso 1 1 calc R
C47 C 1.0941(2) 0.60593(19) 0.7175(2) 0.0247(5) Uani 1 1 d .
C34 C 0.3484(2) 0.37711(19) -0.04781(18) 0.0209(5) Uani 1 1 d .
C15 C 0.2600(2) -0.13882(18) -0.17232(18) 0.0189(5) Uani 1 1 d .
H15 H 0.2891 -0.1772 -0.2160 0.023 Uiso 1 1 calc R
C57 C -0.0172(3) 0.5584(2) 0.1149(2) 0.0302(6) Uani 1 1 d .
C56 C 0.2297(2) 0.43270(18) 0.26752(19) 0.0209(5) Uani 1 1 d .
H56 H 0.2989 0.4758 0.3297 0.025 Uiso 1 1 calc R
C36 C 0.4145(2) 0.40370(18) 0.12614(19) 0.0211(5) Uani 1 1 d .
H36 H 0.4333 0.4469 0.1934 0.025 Uiso 1 1 calc R
C55 C 0.1499(2) 0.47653(19) 0.21748(19) 0.0221(5) Uani 1 1 d .
H55 H 0.1639 0.5489 0.2460 0.027 Uiso 1 1 calc R
C65 C 0.4250(2) 0.32290(19) 0.67727(19) 0.0234(5) Uani 1 1 d .
H65 H 0.3769 0.3405 0.7120 0.028 Uiso 1 1 calc R
C66 C 0.3881(2) 0.31645(18) 0.57879(18) 0.0208(5) Uani 1 1 d .
H66 H 0.3136 0.3279 0.5463 0.025 Uiso 1 1 calc R
C26 C 0.6844(2) -0.03475(18) 0.26906(18) 0.0194(5) Uani 1 1 d .
H26 H 0.6827 -0.0300 0.2084 0.023 Uiso 1 1 calc R
C24 C 0.7750(2) -0.07651(18) 0.41241(18) 0.0203(5) Uani 1 1 d .
C17 C -0.0507(2) -0.1912(2) -0.3537(2) 0.0301(6) Uani 1 1 d .
C6 C 0.0126(2) -0.1331(2) 0.1834(2) 0.0270(6) Uani 1 1 d .
C8 C 0.1625(2) -0.13497(19) 0.3154(2) 0.0251(5) Uani 1 1 d .
C63 C 0.6047(2) 0.28266(18) 0.67522(18) 0.0222(5) Uani 1 1 d .
H63 H 0.6792 0.2713 0.7079 0.027 Uiso 1 1 calc R
C52 C 0.1098(2) 0.26611(18) 0.13416(19) 0.0223(5) Uani 1 1 d .
H52 H 0.0960 0.1938 0.1047 0.027 Uiso 1 1 calc R
C64 C 0.5322(2) 0.30376(18) 0.72512(18) 0.0217(5) Uani 1 1 d .
C44 C 0.9416(2) 0.44805(18) 0.59036(18) 0.0193(5) Uani 1 1 d .
C43 C 0.8989(2) 0.34020(18) 0.55122(18) 0.0203(5) Uani 1 1 d .
H43 H 0.9454 0.3043 0.5837 0.024 Uiso 1 1 calc R
C23 C 0.6879(2) -0.05192(18) 0.44473(18) 0.0201(5) Uani 1 1 d .
H23 H 0.6882 -0.0590 0.5041 0.024 Uiso 1 1 calc R
C35 C 0.3771(2) 0.44045(18) 0.05018(19) 0.0222(5) Uani 1 1 d .
H35 H 0.3712 0.5083 0.0655 0.027 Uiso 1 1 calc R
C27 C 0.9441(3) -0.1404(2) 0.4377(2) 0.0325(6) Uani 1 1 d .
C33 C 0.3585(2) 0.27828(19) -0.06999(19) 0.0239(5) Uani 1 1 d .
H33 H 0.3402 0.2354 -0.1372 0.029 Uiso 1 1 calc R
C67 C 0.6610(3) 0.2772(3) 0.8671(2) 0.0353(7) Uani 1 1 d .
C37 C 0.3073(3) 0.5073(2) -0.1110(3) 0.0325(7) Uani 1 1 d .
H1 H 0.458(2) -0.0770(19) 0.1147(18) 0.013(6) Uiso 1 1 d .
H2 H 0.630(2) 0.3688(19) 0.2595(18) 0.014(6) Uiso 1 1 d .
H3 H 0.316(2) 0.3654(18) 0.4126(18) 0.011(6) Uiso 1 1 d .
H57A H -0.019(3) 0.580(2) 0.180(2) 0.028(8) Uiso 1 1 d .
H47B H 1.109(3) 0.633(2) 0.672(2) 0.030(8) Uiso 1 1 d .
H57B H -0.083(3) 0.571(2) 0.066(2) 0.034(8) Uiso 1 1 d .
H47C H 1.032(3) 0.635(2) 0.735(2) 0.032(8) Uiso 1 1 d .
H27C H 0.988(3) -0.088(2) 0.422(2) 0.030(8) Uiso 1 1 d .
H37B H 0.255(2) 0.525(2) -0.080(2) 0.020(7) Uiso 1 1 d .
H57C H 0.063(3) 0.602(2) 0.121(2) 0.037(8) Uiso 1 1 d .
H17C H -0.086(3) -0.236(2) -0.424(2) 0.030(8) Uiso 1 1 d .
H67C H 0.659(3) 0.278(2) 0.931(2) 0.036(8) Uiso 1 1 d .
H17B H -0.063(3) -0.121(2) -0.349(2) 0.039(8) Uiso 1 1 d .
H17A H -0.095(3) -0.221(2) -0.319(2) 0.042(9) Uiso 1 1 d .
H67A H 0.653(3) 0.208(2) 0.823(2) 0.038(8) Uiso 1 1 d .
H27A H 0.900(3) -0.204(3) 0.379(2) 0.040(9) Uiso 1 1 d .
H47A H 1.168(3) 0.625(2) 0.777(2) 0.031(8) Uiso 1 1 d .
H27B H 1.002(3) -0.151(2) 0.492(2) 0.040(8) Uiso 1 1 d .
H37A H 0.282(3) 0.511(2) -0.175(2) 0.041(9) Uiso 1 1 d .
H37C H 0.391(4) 0.555(3) -0.067(3) 0.067(12) Uiso 1 1 d .
H67B H 0.736(3) 0.330(3) 0.882(2) 0.051(10) Uiso 1 1 d .
H8 H 0.239(3) -0.126(2) 0.373(2) 0.039(8) Uiso 1 1 d .
H7 H -0.109(3) -0.263(2) 0.177(2) 0.033(8) Uiso 1 1 d .
H6 H -0.030(3) -0.114(2) 0.130(2) 0.045(9) Uiso 1 1 d .

loop_
_atom_site_aniso_label
_atom_site_aniso_U_11
_atom_site_aniso_U_22
_atom_site_aniso_U_33
_atom_site_aniso_U_23
_atom_site_aniso_U_13
_atom_site_aniso_U_12
Mo1 0.01620(10) 0.01494(10) 0.01394(11) 0.00641(8) 0.00660(8) 0.00660(8)
Mo2 0.01599(10) 0.01533(10) 0.01368(11) 0.00643(8) 0.00662(8) 0.00648(8)
O2 0.0162(8) 0.0196(8) 0.0175(9) 0.0093(7) 0.0081(7) 0.0058(7)
O1 0.0178(8) 0.0184(8) 0.0176(8) 0.0091(7) 0.0086(7) 0.0063(7)
O4 0.0232(9) 0.0255(9) 0.0136(9) 0.0045(7) 0.0029(7) 0.0073(7)
O7 0.0218(9) 0.0184(8) 0.0226(9) 0.0069(7) 0.0021(7) 0.0048(7)
O6 0.0328(10) 0.0310(10) 0.0246(10) 0.0190(8) 0.0079(8) 0.0118(8)
O9 0.0369(11) 0.0324(10) 0.0171(9) 0.0101(8) 0.0115(8) 0.0104(9)
O8 0.0308(10) 0.0278(9) 0.0277(10) 0.0154(8) 0.0100(8) 0.0170(8)
O5 0.0278(9) 0.0386(10) 0.0245(10) 0.0192(8) 0.0111(8) 0.0219(8)
O3 0.0326(10) 0.0264(10) 0.0371(11) 0.0168(9) 0.0157(9) 0.0074(8)
N1 0.0177(9) 0.0147(9) 0.0132(10) 0.0047(8) 0.0075(8) 0.0056(8)
N3 0.0196(10) 0.0160(9) 0.0127(10) 0.0071(8) 0.0074(8) 0.0062(8)
N4 0.0154(9) 0.0162(9) 0.0149(10) 0.0062(8) 0.0062(8) 0.0054(8)
N5 0.0198(10) 0.0153(9) 0.0170(10) 0.0062(8) 0.0089(8) 0.0079(8)
N6 0.0192(10) 0.0178(9) 0.0160(10) 0.0039(8) 0.0089(8) 0.0065(8)
N2 0.0160(9) 0.0150(9) 0.0151(10) 0.0069(8) 0.0062(8) 0.0072(8)
C3 0.0190(11) 0.0175(11) 0.0196(13) 0.0055(10) 0.0107(10) 0.0081(9)
C21 0.0172(11) 0.0111(10) 0.0159(12) 0.0043(9) 0.0063(9) 0.0047(9)
C22 0.0204(12) 0.0201(11) 0.0193(12) 0.0077(10) 0.0102(10) 0.0092(10)
C11 0.0198(11) 0.0118(10) 0.0173(12) 0.0067(9) 0.0078(10) 0.0060(9)
C31 0.0137(11) 0.0172(11) 0.0195(12) 0.0093(9) 0.0072(9) 0.0042(9)
C13 0.0176(11) 0.0202(12) 0.0230(13) 0.0097(10) 0.0069(10) 0.0073(10)
C41 0.0164(11) 0.0199(11) 0.0158(12) 0.0081(9) 0.0087(9) 0.0063(9)
C4 0.0184(11) 0.0173(11) 0.0197(12) 0.0075(9) 0.0118(10) 0.0085(9)
C42 0.0226(12) 0.0147(11) 0.0211(13) 0.0072(10) 0.0103(10) 0.0070(9)
C14 0.0194(11) 0.0168(11) 0.0166(12) 0.0078(9) 0.0057(10) 0.0040(9)
C32 0.0270(13) 0.0184(11) 0.0178(12) 0.0071(10) 0.0091(10) 0.0093(10)
C2 0.0188(11) 0.0163(11) 0.0192(12) 0.0086(9) 0.0103(10) 0.0069(9)
C61 0.0202(11) 0.0148(11) 0.0147(12) 0.0046(9) 0.0070(10) 0.0047(9)
C62 0.0213(12) 0.0252(12) 0.0196(13) 0.0070(10) 0.0107(10) 0.0070(10)
C12 0.0216(12) 0.0190(11) 0.0200(13) 0.0058(10) 0.0090(10) 0.0087(10)
C5 0.0217(12) 0.0197(12) 0.0213(13) 0.0075(10) 0.0107(10) 0.0088(10)
C46 0.0251(12) 0.0182(11) 0.0190(12) 0.0094(10) 0.0082(10) 0.0107(10)
C25 0.0213(12) 0.0221(12) 0.0237(13) 0.0101(10) 0.0115(10) 0.0109(10)
C1 0.0179(11) 0.0149(11) 0.0166(12) 0.0064(9) 0.0084(10) 0.0063(9)
C54 0.0233(12) 0.0277(13) 0.0260(14) 0.0168(11) 0.0139(11) 0.0148(11)
C16 0.0167(11) 0.0194(11) 0.0205(13) 0.0096(10) 0.0087(10) 0.0072(9)
C53 0.0254(13) 0.0259(13) 0.0176(13) 0.0078(10) 0.0071(11) 0.0099(11)
C7 0.0245(14) 0.0246(13) 0.0361(16) 0.0107(12) 0.0121(12) 0.0058(11)
C51 0.0189(11) 0.0189(11) 0.0177(12) 0.0084(10) 0.0098(10) 0.0092(9)
C45 0.0259(13) 0.0169(11) 0.0197(13) 0.0066(10) 0.0092(11) 0.0059(10)
C47 0.0234(13) 0.0173(12) 0.0267(15) 0.0075(11) 0.0067(12) 0.0024(10)
C34 0.0177(11) 0.0260(12) 0.0207(13) 0.0146(11) 0.0059(10) 0.0070(10)
C15 0.0232(12) 0.0183(11) 0.0177(12) 0.0066(9) 0.0111(10) 0.0085(10)
C57 0.0354(16) 0.0312(15) 0.0390(17) 0.0227(13) 0.0199(14) 0.0209(13)
C56 0.0213(12) 0.0209(12) 0.0205(13) 0.0077(10) 0.0092(10) 0.0076(10)
C36 0.0254(12) 0.0197(12) 0.0186(13) 0.0067(10) 0.0103(10) 0.0080(10)
C55 0.0265(13) 0.0187(12) 0.0263(14) 0.0099(10) 0.0149(11) 0.0097(10)
C65 0.0263(13) 0.0225(12) 0.0220(13) 0.0056(10) 0.0142(11) 0.0074(10)
C66 0.0216(12) 0.0211(12) 0.0194(13) 0.0067(10) 0.0093(10) 0.0076(10)
C26 0.0230(12) 0.0193(11) 0.0172(12) 0.0079(10) 0.0088(10) 0.0086(10)
C24 0.0211(12) 0.0201(12) 0.0204(13) 0.0096(10) 0.0069(10) 0.0105(10)
C17 0.0221(13) 0.0414(16) 0.0171(14) 0.0102(13) 0.0007(11) 0.0074(12)
C6 0.0254(13) 0.0253(13) 0.0288(15) 0.0108(11) 0.0096(12) 0.0090(11)
C8 0.0247(13) 0.0220(12) 0.0274(15) 0.0093(11) 0.0119(12) 0.0049(10)
C63 0.0223(12) 0.0239(12) 0.0185(13) 0.0078(10) 0.0070(10) 0.0081(10)
C52 0.0270(13) 0.0178(11) 0.0220(13) 0.0069(10) 0.0105(11) 0.0090(10)
C64 0.0274(13) 0.0175(11) 0.0142(12) 0.0029(9) 0.0079(10) 0.0024(10)
C44 0.0195(12) 0.0205(12) 0.0181(12) 0.0079(10) 0.0085(10) 0.0057(10)
C43 0.0215(12) 0.0204(12) 0.0220(13) 0.0112(10) 0.0082(10) 0.0107(10)
C23 0.0243(12) 0.0221(12) 0.0150(12) 0.0087(10) 0.0082(10) 0.0085(10)
C35 0.0236(12) 0.0185(12) 0.0281(14) 0.0115(10) 0.0114(11) 0.0105(10)
C27 0.0309(15) 0.0394(17) 0.0363(17) 0.0193(15) 0.0149(14) 0.0237(14)
C33 0.0304(13) 0.0235(12) 0.0154(12) 0.0062(10) 0.0084(11) 0.0089(11)
C67 0.0438(18) 0.0387(17) 0.0221(15) 0.0154(13) 0.0105(13) 0.0126(14)
C37 0.0315(16) 0.0408(17) 0.0489(19) 0.0372(15) 0.0216(15) 0.0218(14)

loop_
_atom_type_symbol
_atom_type_description
_atom_type_scat_dispersion_real
_atom_type_scat_dispersion_imag
_atom_type_scat_source
C C 0.0033 0.0016 'International Tables Vol C Tables 4.2.6.8 and 6.1.1.4'
H H 0.0000 0.0000 'International Tables Vol C Tables 4.2.6.8 and 6.1.1.4'
Mo Mo -1.6832 0.6857 'International Tables Vol C Tables 4.2.6.8 and 6.1.1.4'
N N 0.0061 0.0033 'International Tables Vol C Tables 4.2.6.8 and 6.1.1.4'
O O 0.0106 0.0060 'International Tables Vol C Tables 4.2.6.8 and 6.1.1.4'

loop_
_geom_angle_atom_site_label_1
_geom_angle_atom_site_label_2
_geom_angle_atom_site_label_3
_geom_angle
Mo2 Mo1 N3 93.51(5)
Mo2 Mo1 O1 92.40(4)
N3 Mo1 O1 174.01(6)
Mo2 Mo1 N5 91.53(5)
N3 Mo1 N5 88.21(7)
O1 Mo1 N5 90.66(7)
Mo2 Mo1 N1 92.54(5)
N3 Mo1 N1 94.49(7)
O1 Mo1 N1 86.21(7)
N5 Mo1 N1 174.96(7)
Mo1 Mo2 N2 92.94(5)
Mo1 Mo2 N4 91.93(5)
N2 Mo2 N4 95.77(7)
Mo1 Mo2 N6 93.84(5)
N2 Mo2 N6 171.01(7)
N4 Mo2 N6 89.89(7)
Mo1 Mo2 O2 91.55(4)
N2 Mo2 O2 85.60(7)
N4 Mo2 O2 176.19(6)
N6 Mo2 O2 88.32(7)
C4 O2 Mo2 116.75(14)
C4 O1 Mo1 115.97(14)
C14 O4 C17 116.0(2)
C44 O7 C47 116.17(19)
C34 O6 C37 117.9(2)
C64 O9 C67 117.2(2)
C54 O8 C57 116.2(2)
C24 O5 C27 116.3(2)
C8 O3 C7 106.0(2)
C1 N1 C11 118.83(19)
C1 N1 Mo1 116.87(15)
C11 N1 Mo1 123.78(14)
C2 N3 C31 118.52(19)
C2 N3 Mo1 117.64(15)
C31 N3 Mo1 123.07(14)
C2 N4 C41 117.36(19)
C2 N4 Mo2 117.25(15)
C41 N4 Mo2 124.28(14)
C3 N5 C51 119.20(19)
C3 N5 Mo1 118.17(15)
C51 N5 Mo1 122.50(15)
C3 N6 C61 121.5(2)
C3 N6 Mo2 116.33(16)
C61 N6 Mo2 120.89(14)
C1 N2 C21 119.37(19)
C1 N2 Mo2 117.81(14)
C21 N2 Mo2 122.62(14)
N5 C3 N6 119.9(2)
N5 C3 H3 118.7(14)
N6 C3 H3 121.4(14)
C26 C21 C22 118.8(2)
C26 C21 N2 122.1(2)
C22 C21 N2 119.1(2)
C23 C22 C21 120.8(2)
C23 C22 H22 119.6
C21 C22 H22 119.6
C12 C11 C16 118.1(2)
C12 C11 N1 118.2(2)
C16 C11 N1 123.7(2)
C36 C31 C32 118.7(2)
C36 C31 N3 121.7(2)
C32 C31 N3 119.5(2)
C14 C13 C12 119.4(2)
C14 C13 H13 120.3
C12 C13 H13 120.3
C46 C41 C42 118.2(2)
C46 C41 N4 122.2(2)
C42 C41 N4 119.6(2)
O2 C4 O1 122.9(2)
O2 C4 C5 118.9(2)
O1 C4 C5 118.2(2)
C43 C42 C41 120.5(2)
C43 C42 H42 119.8
C41 C42 H42 119.8
O4 C14 C13 124.2(2)
O4 C14 C15 115.7(2)
C13 C14 C15 120.0(2)
C33 C32 C31 120.6(2)
C33 C32 H32 119.7
C31 C32 H32 119.7
N3 C2 N4 119.3(2)
N3 C2 H2 120.7(14)
N4 C2 H2 119.9(14)
C62 C61 C66 117.7(2)
C62 C61 N6 117.7(2)
C66 C61 N6 124.4(2)
C63 C62 C61 121.6(2)
C63 C62 H62 119.2
C61 C62 H62 119.2
C13 C12 C11 121.7(2)
C13 C12 H12 119.1
C11 C12 H12 119.1
C8 C5 C6 106.1(2)
C8 C5 C4 125.5(2)
C6 C5 C4 128.4(2)
C41 C46 C45 121.5(2)
C41 C46 H46 119.2
C45 C46 H46 119.2
C24 C25 C26 119.6(2)
C24 C25 H25 120.2
C26 C25 H25 120.2
N2 C1 N1 119.7(2)
N2 C1 H1 119.5(14)
N1 C1 H1 120.5(14)
O8 C54 C53 115.7(2)
O8 C54 C55 124.3(2)
C53 C54 C55 120.0(2)
C15 C16 C11 120.7(2)
C15 C16 H16 119.6
C11 C16 H16 119.6
C52 C53 C54 119.7(2)
C52 C53 H53 120.1
C54 C53 H53 120.1
C6 C7 O3 110.5(2)
C6 C7 H7 133.0(17)
O3 C7 H7 116.5(17)
C52 C51 C56 118.0(2)
C52 C51 N5 118.9(2)
C56 C51 N5 123.1(2)
C44 C45 C46 119.8(2)
C44 C45 H45 120.1
C46 C45 H45 120.1
O7 C47 H47B 112.3(17)
O7 C47 H47C 110.8(16)
H47B C47 H47C 107(2)
O7 C47 H47A 105.0(17)
H47B C47 H47A 111(2)
H47C C47 H47A 111(2)
O6 C34 C35 124.6(2)
O6 C34 C33 115.1(2)
C35 C34 C33 120.3(2)
C16 C15 C14 120.0(2)
C16 C15 H15 120.0
C14 C15 H15 120.0
O8 C57 H57A 112.4(17)
O8 C57 H57B 105.8(17)
H57A C57 H57B 111(2)
O8 C57 H57C 111.7(17)
H57A C57 H57C 110(2)
H57B C57 H57C 106(2)
C55 C56 C51 120.8(2)
C55 C56 H56 119.6
C51 C56 H56 119.6
C31 C36 C35 121.3(2)
C31 C36 H36 119.3
C35 C36 H36 119.3
C54 C55 C56 119.9(2)
C54 C55 H55 120.1
C56 C55 H55 120.1
C66 C65 C64 120.3(2)
C66 C65 H65 119.9
C64 C65 H65 119.9
C65 C66 C61 121.1(2)
C65 C66 H66 119.5
C61 C66 H66 119.5
C21 C26 C25 120.7(2)
C21 C26 H26 119.7
C25 C26 H26 119.7
O5 C24 C25 124.0(2)
O5 C24 C23 115.6(2)
C25 C24 C23 120.4(2)
O4 C17 H17C 105.3(17)
O4 C17 H17B 113.7(17)
H17C C17 H17B 108(2)
O4 C17 H17A 112.1(17)
H17C C17 H17A 110(2)
H17B C17 H17A 108(2)
C7 C6 C5 106.7(2)
C7 C6 H6 127.9(19)
C5 C6 H6 125.3(19)
C5 C8 O3 110.7(2)
C5 C8 H8 131.6(18)
O3 C8 H8 117.7(18)
C62 C63 C64 119.9(2)
C62 C63 H63 120.0
C64 C63 H63 120.0
C53 C52 C51 121.5(2)
C53 C52 H52 119.2
C51 C52 H52 119.2
O9 C64 C63 124.5(2)
O9 C64 C65 116.2(2)
C63 C64 C65 119.4(2)
O7 C44 C45 124.9(2)
O7 C44 C43 115.9(2)
C45 C44 C43 119.2(2)
C42 C43 C44 120.8(2)
C42 C43 H43 119.6
C44 C43 H43 119.6
C22 C23 C24 119.8(2)
C22 C23 H23 120.1
C24 C23 H23 120.1
C34 C35 C36 119.3(2)
C34 C35 H35 120.4
C36 C35 H35 120.4
O5 C27 H27C 111.6(17)
O5 C27 H27A 108.7(19)
H27C C27 H27A 111(3)
O5 C27 H27B 105.4(19)
H27C C27 H27B 109(2)
H27A C27 H27B 111(3)
C32 C33 C34 119.8(2)
C32 C33 H33 120.1
C34 C33 H33 120.1
O9 C67 H67C 104.6(17)
O9 C67 H67A 109.7(18)
H67C C67 H67A 111(2)
O9 C67 H67B 109.0(19)
H67C C67 H67B 110(3)
H67A C67 H67B 112(3)
O6 C37 H37B 112.5(16)
O6 C37 H37A 104.8(19)
H37B C37 H37A 112(2)
O6 C37 H37C 110(2)
H37B C37 H37C 109(3)
H37A C37 H37C 108(3)

loop_
_geom_bond_atom_site_label_1
_geom_bond_atom_site_label_2
_geom_bond_distance
Mo1 Mo2 2.0909(4)
Mo1 N3 2.1011(19)
Mo1 O1 2.1465(16)
Mo1 N5 2.1553(18)
Mo1 N1 2.1597(18)
Mo2 N2 2.1343(18)
Mo2 N4 2.1364(19)
Mo2 N6 2.1479(19)
Mo2 O2 2.1493(15)
O2 C4 1.274(3)
O1 C4 1.276(3)
O4 C14 1.375(3)
O4 C17 1.424(3)
O7 C44 1.373(3)
O7 C47 1.432(3)
O6 C34 1.380(3)
O6 C37 1.421(3)
O9 C64 1.377(3)
O9 C67 1.425(3)
O8 C54 1.382(3)
O8 C57 1.428(3)
O5 C24 1.378(3)
O5 C27 1.426(3)
O3 C8 1.359(3)
O3 C7 1.385(3)
N1 C1 1.329(3)
N1 C11 1.424(3)
N3 C2 1.325(3)
N3 C31 1.433(3)
N4 C2 1.332(3)
N4 C41 1.428(3)
N5 C3 1.325(3)
N5 C51 1.424(3)
N6 C3 1.329(3)
N6 C61 1.424(3)
N2 C1 1.327(3)
N2 C21 1.424(3)
C3 H3 0.94(2)
C21 C26 1.394(3)
C21 C22 1.399(3)
C22 C23 1.384(3)
C22 H22 0.9500
C11 C12 1.392(3)
C11 C16 1.400(3)
C31 C36 1.387(3)
C31 C32 1.392(3)
C13 C14 1.382(3)
C13 C12 1.392(3)
C13 H13 0.9500
C41 C46 1.388(3)
C41 C42 1.401(3)
C4 C5 1.465(3)
C42 C43 1.382(3)
C42 H42 0.9500
C14 C15 1.396(3)
C32 C33 1.388(3)
C32 H32 0.9500
C2 H2 0.99(2)
C61 C62 1.396(3)
C61 C66 1.397(3)
C62 C63 1.387(3)
C62 H62 0.9500
C12 H12 0.9500
C5 C8 1.353(3)
C5 C6 1.432(3)
C46 C45 1.392(3)
C46 H46 0.9500
C25 C24 1.383(3)
C25 C26 1.399(3)
C25 H25 0.9500
C1 H1 0.96(2)
C54 C53 1.386(3)
C54 C55 1.385(4)
C16 C15 1.389(3)
C16 H16 0.9500
C53 C52 1.381(3)
C53 H53 0.9500
C7 C6 1.333(4)
C7 H7 0.97(3)
C51 C52 1.394(3)
C51 C56 1.395(3)
C45 C44 1.387(3)
C45 H45 0.9500
C47 H47B 0.96(3)
C47 H47C 1.01(3)
C47 H47A 0.96(3)
C34 C35 1.382(3)
C34 C33 1.390(3)
C15 H15 0.9500
C57 H57A 0.97(3)
C57 H57B 0.98(3)
C57 H57C 1.03(3)
C56 C55 1.392(3)
C56 H56 0.9500
C36 C35 1.392(3)
C36 H36 0.9500
C55 H55 0.9500
C65 C66 1.390(3)
C65 C64 1.391(3)
C65 H65 0.9500
C66 H66 0.9500
C26 H26 0.9500
C24 C23 1.393(3)
C17 H17C 0.96(3)
C17 H17B 1.02(3)
C17 H17A 1.01(3)
C6 H6 0.96(3)
C8 H8 0.99(3)
C63 C64 1.389(3)
C63 H63 0.9500
C52 H52 0.9500
C44 C43 1.393(3)
C43 H43 0.9500
C23 H23 0.9500
C35 H35 0.9500
C27 H27C 0.98(3)
C27 H27A 0.96(3)
C27 H27B 0.96(3)
C33 H33 0.9500
C67 H67C 1.00(3)
C67 H67A 0.98(3)
C67 H67B 0.99(4)
C37 H37B 0.95(3)
C37 H37A 0.95(3)
C37 H37C 0.99(4)

loop_
_geom_torsion_atom_site_label_1
_geom_torsion_atom_site_label_2
_geom_torsion_atom_site_label_3
_geom_torsion_atom_site_label_4
_geom_torsion
N3 Mo1 Mo2 N2 -93.72(7)
O1 Mo1 Mo2 N2 87.26(7)
N5 Mo1 Mo2 N2 177.98(7)
N1 Mo1 Mo2 N2 0.94(7)
N3 Mo1 Mo2 N4 2.16(7)
O1 Mo1 Mo2 N4 -176.86(6)
N5 Mo1 Mo2 N4 -86.14(7)
N1 Mo1 Mo2 N4 96.82(7)
N3 Mo1 Mo2 N6 92.18(7)
O1 Mo1 Mo2 N6 -86.84(7)
N5 Mo1 Mo2 N6 3.88(7)
N1 Mo1 Mo2 N6 -173.15(7)
N3 Mo1 Mo2 O2 -179.39(6)
O1 Mo1 Mo2 O2 1.58(6)
N5 Mo1 Mo2 O2 92.31(7)
N1 Mo1 Mo2 O2 -84.73(7)
Mo1 Mo2 O2 C4 1.57(15)
N2 Mo2 O2 C4 -91.26(16)
N4 Mo2 O2 C4 157.5(9)
N6 Mo2 O2 C4 95.37(16)
Mo2 Mo1 O1 C4 -5.36(15)
N3 Mo1 O1 C4 -176.0(6)
N5 Mo1 O1 C4 -96.92(16)
N1 Mo1 O1 C4 87.03(16)
Mo2 Mo1 N1 C1 0.80(16)
N3 Mo1 N1 C1 94.52(16)
O1 Mo1 N1 C1 -91.44(16)
N5 Mo1 N1 C1 -143.1(7)
Mo2 Mo1 N1 C11 172.41(16)
N3 Mo1 N1 C11 -93.87(17)
O1 Mo1 N1 C11 80.17(17)
N5 Mo1 N1 C11 28.5(9)
Mo2 Mo1 N3 C2 -5.78(16)
O1 Mo1 N3 C2 164.8(6)
N5 Mo1 N3 C2 85.64(17)
N1 Mo1 N3 C2 -98.61(17)
Mo2 Mo1 N3 C31 -175.62(16)
O1 Mo1 N3 C31 -5.0(7)
N5 Mo1 N3 C31 -84.20(17)
N1 Mo1 N3 C31 91.55(17)
Mo1 Mo2 N4 C2 0.65(16)
N2 Mo2 N4 C2 93.80(17)
N6 Mo2 N4 C2 -93.20(17)
O2 Mo2 N4 C2 -155.3(9)
Mo1 Mo2 N4 C41 168.29(16)
N2 Mo2 N4 C41 -98.56(17)
N6 Mo2 N4 C41 74.45(17)
O2 Mo2 N4 C41 12.3(10)
Mo2 Mo1 N5 C3 -4.76(17)
N3 Mo1 N5 C3 -98.23(17)
O1 Mo1 N5 C3 87.66(17)
N1 Mo1 N5 C3 139.2(7)
Mo2 Mo1 N5 C51 170.99(16)
N3 Mo1 N5 C51 77.53(17)
O1 Mo1 N5 C51 -96.59(17)
N1 Mo1 N5 C51 -45.1(9)
Mo1 Mo2 N6 C3 -4.50(17)
N2 Mo2 N6 C3 -143.4(4)
N4 Mo2 N6 C3 87.42(17)
O2 Mo2 N6 C3 -95.95(17)
Mo1 Mo2 N6 C61 163.06(16)
N2 Mo2 N6 C61 24.2(5)
N4 Mo2 N6 C61 -105.01(17)
O2 Mo2 N6 C61 71.61(17)
Mo1 Mo2 N2 C1 -3.06(16)
N4 Mo2 N2 C1 -95.30(17)
N6 Mo2 N2 C1 135.9(4)
O2 Mo2 N2 C1 88.27(16)
Mo1 Mo2 N2 C21 -177.98(16)
N4 Mo2 N2 C21 89.78(17)
N6 Mo2 N2 C21 -39.0(5)
O2 Mo2 N2 C21 -86.65(16)
C51 N5 C3 N6 -173.6(2)
Mo1 N5 C3 N6 2.3(3)
C61 N6 C3 N5 -165.8(2)
Mo2 N6 C3 N5 1.7(3)
C1 N2 C21 C26 47.4(3)
Mo2 N2 C21 C26 -137.78(19)
C1 N2 C21 C22 -135.3(2)
Mo2 N2 C21 C22 39.6(3)
C26 C21 C22 C23 0.5(3)
N2 C21 C22 C23 -177.0(2)
C1 N1 C11 C12 148.4(2)
Mo1 N1 C11 C12 -23.1(3)
C1 N1 C11 C16 -33.2(3)
Mo1 N1 C11 C16 155.34(17)
C2 N3 C31 C36 -64.4(3)
Mo1 N3 C31 C36 105.3(2)
C2 N3 C31 C32 118.5(2)
Mo1 N3 C31 C32 -71.8(2)
C2 N4 C41 C46 38.9(3)
Mo2 N4 C41 C46 -128.7(2)
C2 N4 C41 C42 -143.1(2)
Mo2 N4 C41 C42 49.3(3)
Mo2 O2 C4 O1 -6.5(3)
Mo2 O2 C4 C5 172.54(15)
Mo1 O1 C4 O2 8.1(3)
Mo1 O1 C4 C5 -170.95(15)
C46 C41 C42 C43 1.1(3)
N4 C41 C42 C43 -177.1(2)
C17 O4 C14 C13 -7.8(3)
C17 O4 C14 C15 173.8(2)
C12 C13 C14 O4 -179.7(2)
C12 C13 C14 C15 -1.3(3)
C36 C31 C32 C33 1.2(4)
N3 C31 C32 C33 178.4(2)
C31 N3 C2 N4 177.76(19)
Mo1 N3 C2 N4 7.4(3)
C41 N4 C2 N3 -173.72(19)
Mo2 N4 C2 N3 -5.2(3)
C3 N6 C61 C62 -161.4(2)
Mo2 N6 C61 C62 31.7(3)
C3 N6 C61 C66 24.7(3)
Mo2 N6 C61 C66 -142.22(19)
C66 C61 C62 C63 1.8(4)
N6 C61 C62 C63 -172.5(2)
C14 C13 C12 C11 0.9(4)
C16 C11 C12 C13 0.4(3)
N1 C11 C12 C13 178.8(2)
O2 C4 C5 C8 -6.2(4)
O1 C4 C5 C8 172.9(2)
O2 C4 C5 C6 177.0(2)
O1 C4 C5 C6 -3.9(4)
C42 C41 C46 C45 0.7(4)
N4 C41 C46 C45 178.8(2)
C21 N2 C1 N1 179.42(19)
Mo2 N2 C1 N1 4.3(3)
C11 N1 C1 N2 -175.37(19)
Mo1 N1 C1 N2 -3.3(3)
C57 O8 C54 C53 180.0(2)
C57 O8 C54 C55 0.1(4)
C12 C11 C16 C15 -1.2(3)
N1 C11 C16 C15 -179.6(2)
O8 C54 C53 C52 -177.8(2)
C55 C54 C53 C52 2.0(4)
C8 O3 C7 C6 0.3(3)
C3 N5 C51 C52 -146.6(2)
Mo1 N5 C51 C52 37.7(3)
C3 N5 C51 C56 35.4(3)
Mo1 N5 C51 C56 -140.3(2)
C41 C46 C45 C44 -2.0(4)
C37 O6 C34 C35 7.7(4)
C37 O6 C34 C33 -173.3(2)
C11 C16 C15 C14 0.8(3)
O4 C14 C15 C16 179.0(2)
C13 C14 C15 C16 0.5(3)
C52 C51 C56 C55 2.6(4)
N5 C51 C56 C55 -179.4(2)
C32 C31 C36 C35 -0.9(4)
N3 C31 C36 C35 -178.0(2)
O8 C54 C55 C56 178.5(2)
C53 C54 C55 C56 -1.3(4)
C51 C56 C55 C54 -1.1(4)
C64 C65 C66 C61 -1.6(4)
C62 C61 C66 C65 -0.7(3)
N6 C61 C66 C65 173.2(2)
C22 C21 C26 C25 -1.2(3)
N2 C21 C26 C25 176.1(2)
C24 C25 C26 C21 0.6(4)
C27 O5 C24 C25 -5.9(4)
C27 O5 C24 C23 174.9(2)
C26 C25 C24 O5 -178.3(2)
C26 C25 C24 C23 0.8(4)
O3 C7 C6 C5 -0.8(3)
C8 C5 C6 C7 0.9(3)
C4 C5 C6 C7 178.2(2)
C6 C5 C8 O3 -0.8(3)
C4 C5 C8 O3 -178.2(2)
C7 O3 C8 C5 0.4(3)
C61 C62 C63 C64 -0.6(4)
C54 C53 C52 C51 -0.3(4)
C56 C51 C52 C53 -2.0(4)
N5 C51 C52 C53 180.0(2)
C67 O9 C64 C63 -3.8(4)
C67 O9 C64 C65 174.8(2)
C62 C63 C64 O9 176.9(2)
C62 C63 C64 C65 -1.7(4)
C66 C65 C64 O9 -175.9(2)
C66 C65 C64 C63 2.8(4)
C47 O7 C44 C45 0.5(3)
C47 O7 C44 C43 -178.8(2)
C46 C45 C44 O7 -177.9(2)
C46 C45 C44 C43 1.4(4)
C41 C42 C43 C44 -1.6(4)
O7 C44 C43 C42 179.7(2)
C45 C44 C43 C42 0.3(4)
C21 C22 C23 C24 0.9(4)
O5 C24 C23 C22 177.7(2)
C25 C24 C23 C22 -1.5(4)
O6 C34 C35 C36 178.1(2)
C33 C34 C35 C36 -0.8(4)
C31 C36 C35 C34 0.7(4)
C31 C32 C33 C34 -1.3(4)
O6 C34 C33 C32 -177.9(2)
C35 C34 C33 C32 1.1(4)
